data_4301932
loop_
_publ_author_name
'N. Barrier'
'B. Fontaine'
'S. Pierrefixe'
'R. Gautier'
'P. Gougeon'

_publ_section_title
;
Synthesis, Crystal and Electronic Structures, and Physical Properties of
the Novel Compounds LaR4Mo36O52 (R = Dy, Er, Yb, and Y) Containing Infinite
Chains of Trans-Edge-Shared Mo6 Octahedra and Mo2 Pairs and Rectangular
Mo4 Clusters with Triple Mo-Mo Bonds
;
_journal_name_full 'Inorganic Chemistry'
_journal_page_first 3848
_journal_page_last 3856
_journal_paper_doi 10.1021/ic801942d
_journal_volume 48
_journal_year 2009
_chemical_formula_sum 'Er4 La Mo36 O52'
_chemical_formula_weight 5093.79
_chemical_name_systematic
;
 ?
;
_space_group_IT_number 82
_symmetry_cell_setting tetragonal
_symmetry_space_group_name_Hall 'I -4'
_symmetry_space_group_name_H-M 'I -4'
_atom_sites_solution_primary direct
_atom_sites_solution_secondary difmap
_audit_creation_method SHELXL-97
_cell_angle_alpha 90.00
_cell_angle_beta 90.00
_cell_angle_gamma 90.00
_cell_formula_units_Z 2
_cell_length_a 19.8348(2)
_cell_length_b 19.8348(2)
_cell_length_c 5.65940(10)
_cell_measurement_reflns_used 30231
_cell_measurement_temperature 293(2)
_cell_measurement_theta_max 37.78
_cell_measurement_theta_min 1.00
_cell_volume 2226.52(5)
_computing_structure_refinement 'SHELXL-97 (Sheldrick, 1997)'
_diffrn_ambient_temperature 293
_diffrn_detector_area_resol_mean 9
_diffrn_measured_fraction_theta_full 0.996
_diffrn_measured_fraction_theta_max 0.996
_diffrn_measurement_device '95mm CCD camera on \k-goniostat'
_diffrn_measurement_device_type KappaCCD
_diffrn_measurement_method CCD
_diffrn_radiation_monochromator 'horizontally mounted graphite crystal'
_diffrn_radiation_source 'fine-focus sealed tube'
_diffrn_radiation_type 'Mo K\a'
_diffrn_radiation_wavelength 0.71069
_diffrn_reflns_av_R_equivalents 0.0946
_diffrn_reflns_av_sigmaI/netI 0.0493
_diffrn_reflns_limit_h_max 31
_diffrn_reflns_limit_h_min -34
_diffrn_reflns_limit_k_max 34
_diffrn_reflns_limit_k_min -31
_diffrn_reflns_limit_l_max 9
_diffrn_reflns_limit_l_min -9
_diffrn_reflns_number 35107
_diffrn_reflns_theta_full 37.78
_diffrn_reflns_theta_max 37.78
_diffrn_reflns_theta_min 1.45
_exptl_absorpt_coefficient_mu 18.225
_exptl_absorpt_correction_T_max 0.1388
_exptl_absorpt_correction_T_min 0.0511
_exptl_absorpt_correction_type multi-scan
_exptl_crystal_colour black
_exptl_crystal_density_diffrn 7.598
_exptl_crystal_density_method 'not measured'
_exptl_crystal_description 'black needles with square cross section'
_exptl_crystal_F_000 4514
_exptl_crystal_size_max 0.75
_exptl_crystal_size_mid 0.029
_exptl_crystal_size_min 0.019
_refine_diff_density_max 3.955
_refine_diff_density_min -2.732
_refine_diff_density_rms 0.471
_refine_ls_abs_structure_details 'Flack H D (1983), Acta Cryst. A39, 876-881'
_refine_ls_abs_structure_Flack 0.507(12)
_refine_ls_extinction_coef 0.00032(2)
_refine_ls_extinction_expression Fc^*^=kFc[1+0.001xFc^2^\l^3^/sin(2\q)]^-1/4^
_refine_ls_extinction_method SHELXL
_refine_ls_goodness_of_fit_ref 1.118
_refine_ls_matrix_type full
_refine_ls_number_parameters 223
_refine_ls_number_reflns 5922
_refine_ls_number_restraints 0
_refine_ls_restrained_S_all 1.118
_refine_ls_R_factor_all 0.0399
_refine_ls_R_factor_gt 0.0363
_refine_ls_shift/su_max 0.001
_refine_ls_shift/su_mean 0.000
_refine_ls_structure_factor_coef Fsqd
_refine_ls_weighting_details 'calc w=1/[\s^2^(Fo^2^)+(0.0279P)^2^+64.3224P] where P=(Fo^2^+2Fc^2^)/3'
_refine_ls_weighting_scheme calc
_refine_ls_wR_factor_gt 0.0916
_refine_ls_wR_factor_ref 0.0940
_reflns_number_gt 5576
_reflns_number_total 5922
_reflns_threshold_expression >2sigma(I)
_cod_data_source_file ic801942d_si_001.cif
_cod_data_source_block la
_cod_database_code 4301932

loop_
_symmetry_equiv_pos_as_xyz
'x, y, z'
'-x, -y, z'
'y, -x, -z'
'-y, x, -z'
'x+1/2, y+1/2, z+1/2'
'-x+1/2, -y+1/2, z+1/2'
'y+1/2, -x+1/2, -z+1/2'
'-y+1/2, x+1/2, -z+1/2'

loop_
_atom_site_label
_atom_site_type_symbol
_atom_site_fract_x
_atom_site_fract_y
_atom_site_fract_z
_atom_site_U_iso_or_equiv
_atom_site_adp_type
_atom_site_occupancy
_atom_site_symmetry_multiplicity
_atom_site_calc_flag
_atom_site_refinement_flags
_atom_site_disorder_assembly
_atom_site_disorder_group
Er1 Er 0.590414(14) 0.210754(14) 0.99217(6) 0.01137(6) Uani 1 1 d . . .
La1 La 1.0000 0.0000 1.0000 0.01518(13) Uani 1 4 d S . .
Mo1 Mo 0.76581(3) 0.17006(3) 0.74740(14) 0.00865(9) Uani 1 1 d . . .
Mo2 Mo 0.80267(3) 0.04360(3) 0.75059(15) 0.00868(9) Uani 1 1 d . . .
Mo3 Mo 0.68988(3) 0.07775(3) 1.01929(13) 0.00883(9) Uani 1 1 d . . .
Mo4 Mo 0.87776(3) 0.13595(3) 0.01710(13) 0.00843(9) Uani 1 1 d . . .
Mo5 Mo 0.76470(3) 0.17472(3) 0.24773(14) 0.00839(9) Uani 1 1 d . . .
Mo6 Mo 0.80446(3) 0.03833(3) 0.24686(15) 0.00872(9) Uani 1 1 d . . .
Mo7 Mo 0.68801(3) 0.08131(3) 0.47789(12) 0.00881(9) Uani 1 1 d . . .
Mo8 Mo 0.87765(3) 0.13185(3) 0.47647(12) 0.00879(10) Uani 1 1 d . . .
Mo9 Mo 0.55496(7) -0.01099(7) 0.2348(4) 0.0134(3) Uani 0.501(4) 1 d P . .
Mo10 Mo 0.55531(7) -0.01127(7) 0.7636(4) 0.0129(3) Uani 0.500(4) 1 d P . .
O1 O 0.7519(2) 0.2506(2) 0.4984(17) 0.0129(7) Uani 1 1 d . . .
O2 O 0.6645(3) 0.1473(3) 0.7544(14) 0.0108(8) Uani 1 1 d . . .
O3 O 0.8625(3) 0.2040(3) 0.7391(13) 0.0109(8) Uani 1 1 d . . .
O4 O 0.9733(2) 0.1717(2) 0.0085(15) 0.0126(8) Uani 1 1 d . . .
O5 O 0.5838(3) 0.0610(3) 0.0029(15) 0.0201(10) Uani 1 1 d . . .
O6 O 0.6625(3) 0.1554(3) 0.2421(14) 0.0113(8) Uani 1 1 d . . .
O7 O 0.8602(3) 0.2122(3) 0.2545(13) 0.0099(8) Uani 1 1 d . . .
O8 O 0.8198(2) -0.0303(2) 0.5084(13) 0.0107(7) Uani 1 1 d . . .
O9 O 0.5527(3) -0.0865(2) -0.0005(15) 0.0148(8) Uani 1 1 d . . .
O10 O 0.7032(3) 0.0081(3) 0.7405(12) 0.0099(8) Uani 1 1 d . . .
O11 O 0.9046(3) 0.0678(3) 0.7499(13) 0.0091(7) Uani 1 1 d . . .
O12 O 0.9079(3) 0.0590(3) 0.2385(12) 0.0111(9) Uani 1 1 d . . .
O13 O 0.7050(3) -0.0005(3) 1.2536(13) 0.0102(8) Uani 1 1 d . . .

loop_
_atom_site_aniso_label
_atom_site_aniso_U_11
_atom_site_aniso_U_22
_atom_site_aniso_U_33
_atom_site_aniso_U_23
_atom_site_aniso_U_13
_atom_site_aniso_U_12
Er1 0.01013(11) 0.01148(11) 0.01250(11) 0.00099(11) 0.00063(12) 0.00055(8)
La1 0.01495(18) 0.01495(18) 0.0156(3) 0.000 0.000 0.000
Mo1 0.0090(2) 0.0087(2) 0.00824(17) -0.0002(2) 0.0007(2) 0.00016(16)
Mo2 0.0095(2) 0.0080(2) 0.00851(17) -0.0001(2) 0.0003(2) -0.00003(16)
Mo3 0.00866(18) 0.00890(18) 0.0089(2) -0.0006(2) 0.0001(2) -0.00025(14)
Mo4 0.00831(18) 0.00860(18) 0.0084(2) 0.0000(2) 0.0001(2) 0.00011(14)
Mo5 0.0086(2) 0.0085(2) 0.00809(17) -0.0008(2) 0.0002(2) 0.00002(16)
Mo6 0.0094(2) 0.0084(2) 0.00834(17) 0.0005(2) 0.0006(2) 0.00025(16)
Mo7 0.00908(18) 0.00888(18) 0.0085(2) -0.00024(19) 0.00033(19) -0.00006(15)
Mo8 0.00870(18) 0.00900(19) 0.0087(2) 0.00035(18) 0.00009(19) 0.00000(15)
Mo9 0.0093(5) 0.0105(5) 0.0203(6) -0.0004(5) 0.0003(6) -0.0007(4)
Mo10 0.0095(5) 0.0103(5) 0.0188(6) 0.0008(5) 0.0002(6) 0.0001(4)
O1 0.018(2) 0.0101(17) 0.0104(15) 0.0010(16) -0.0019(18) 0.0022(15)
O2 0.0104(19) 0.011(2) 0.0110(16) 0.007(2) -0.002(2) 0.0005(16)
O3 0.011(2) 0.011(2) 0.0106(18) -0.001(2) -0.003(2) 0.0006(16)
O4 0.0126(18) 0.0146(18) 0.0106(19) 0.004(2) -0.002(2) -0.0036(15)
O5 0.0128(19) 0.037(3) 0.0103(19) -0.004(3) -0.004(3) -0.010(2)
O6 0.0095(19) 0.012(2) 0.0125(18) 0.003(2) -0.004(2) -0.0001(16)
O7 0.0100(19) 0.0106(19) 0.0091(16) -0.003(2) -0.003(2) 0.0007(16)
O8 0.0149(18) 0.0107(17) 0.0064(16) 0.000(2) -0.001(2) 0.0027(14)
O9 0.021(2) 0.0104(17) 0.0126(19) -0.001(3) 0.001(3) 0.0033(16)
O10 0.0108(19) 0.0114(19) 0.0076(16) 0.000(2) 0.000(2) -0.0021(16)
O11 0.0086(18) 0.0080(18) 0.0106(16) 0.001(2) 0.000(2) 0.0001(14)
O12 0.014(2) 0.012(2) 0.0074(17) 0.001(2) 0.003(2) -0.0025(16)
O13 0.0097(19) 0.012(2) 0.0092(15) -0.002(2) 0.001(2) -0.0013(16)

loop_
_atom_type_symbol
_atom_type_description
_atom_type_scat_dispersion_real
_atom_type_scat_dispersion_imag
_atom_type_scat_source
O O 0.0106 0.0060 'International Tables Vol C Tables 4.2.6.8 and 6.1.1.4'
Mo Mo -1.6832 0.6857 'International Tables Vol C Tables 4.2.6.8 and 6.1.1.4'
La La -0.2871 2.4523 'International Tables Vol C Tables 4.2.6.8 and 6.1.1.4'
Er Er -0.2586 4.9576 'International Tables Vol C Tables 4.2.6.8 and 6.1.1.4'

loop_
_geom_angle_atom_site_label_1
_geom_angle_atom_site_label_2
_geom_angle_atom_site_label_3
_geom_angle
_geom_angle_site_symmetry_1
_geom_angle_site_symmetry_3
_geom_angle_publ_flag
O7 Er1 O6 114.9(2) 6_655 1_556 ?
O7 Er1 O13 138.1(2) 6_655 8_547 ?
O6 Er1 O13 94.2(2) 1_556 8_547 ?
O7 Er1 O2 75.6(2) 6_655 . ?
O6 Er1 O2 72.99(18) 1_556 . ?
O13 Er1 O2 144.73(19) 8_547 . ?
O7 Er1 O10 94.0(2) 6_655 8_546 ?
O6 Er1 O10 146.1(2) 1_556 8_546 ?
O13 Er1 O10 72.75(18) 8_547 8_546 ?
O2 Er1 O10 99.4(2) . 8_546 ?
O7 Er1 O3 72.49(18) 6_655 6_655 ?
O6 Er1 O3 74.5(2) 1_556 6_655 ?
O13 Er1 O3 88.4(2) 8_547 6_655 ?
O2 Er1 O3 117.9(2) . 6_655 ?
O10 Er1 O3 134.1(2) 8_546 6_655 ?
O7 Er1 O8 67.4(2) 6_655 8_546 ?
O6 Er1 O8 136.2(2) 1_556 8_546 ?
O13 Er1 O8 70.66(19) 8_547 8_546 ?
O2 Er1 O8 140.2(2) . 8_546 ?
O10 Er1 O8 69.83(18) 8_546 8_546 ?
O3 Er1 O8 64.5(2) 6_655 8_546 ?
O7 Er1 Mo8 40.05(17) 6_655 6_655 ?
O6 Er1 Mo8 111.28(15) 1_556 6_655 ?
O13 Er1 Mo8 102.75(13) 8_547 6_655 ?
O2 Er1 Mo8 112.52(13) . 6_655 ?
O10 Er1 Mo8 102.20(13) 8_546 6_655 ?
O3 Er1 Mo8 40.87(16) 6_655 6_655 ?
O8 Er1 Mo8 40.38(10) 8_546 6_655 ?
O7 Er1 Mo3 108.02(14) 6_655 . ?
O6 Er1 Mo3 38.24(18) 1_556 . ?
O13 Er1 Mo3 113.33(14) 8_547 . ?
O2 Er1 Mo3 39.32(16) . . ?
O10 Er1 Mo3 118.04(13) 8_546 . ?
O3 Er1 Mo3 107.78(14) 6_655 . ?
O8 Er1 Mo3 171.68(11) 8_546 . ?
Mo8 Er1 Mo3 131.766(16) 6_655 . ?
O7 Er1 Mo7 123.20(15) 6_655 8_546 ?
O6 Er1 Mo7 121.62(16) 1_556 8_546 ?
O13 Er1 Mo7 36.20(16) 8_547 8_546 ?
O2 Er1 Mo7 125.15(15) . 8_546 ?
O10 Er1 Mo7 36.84(16) 8_546 8_546 ?
O3 Er1 Mo7 116.89(14) 6_655 8_546 ?
O8 Er1 Mo7 68.69(10) 8_546 8_546 ?
Mo8 Er1 Mo7 109.066(15) 6_655 8_546 ?
Mo3 Er1 Mo7 119.020(15) . 8_546 ?
O7 Er1 Mo6 102.07(14) 6_655 8_546 ?
O6 Er1 Mo6 116.80(19) 1_556 8_546 ?
O13 Er1 Mo6 36.06(13) 8_547 8_546 ?
O2 Er1 Mo6 169.49(17) . 8_546 ?
O10 Er1 Mo6 70.37(15) 8_546 8_546 ?
O3 Er1 Mo6 70.18(14) 6_655 8_546 ?
O8 Er1 Mo6 34.92(15) 8_546 8_546 ?
Mo8 Er1 Mo6 68.600(16) 6_655 8_546 ?
Mo3 Er1 Mo6 147.66(2) . 8_546 ?
Mo7 Er1 Mo6 47.460(15) 8_546 8_546 ?
O7 Er1 Mo2 75.15(14) 6_655 8_546 ?
O6 Er1 Mo2 164.73(19) 1_556 8_546 ?
O13 Er1 Mo2 71.47(16) 8_547 8_546 ?
O2 Er1 Mo2 121.81(17) . 8_546 ?
O10 Er1 Mo2 35.57(13) 8_546 8_546 ?
O3 Er1 Mo2 99.11(14) 6_655 8_546 ?
O8 Er1 Mo2 34.66(14) 8_546 8_546 ?
Mo8 Er1 Mo2 68.290(15) 6_655 8_546 ?
Mo3 Er1 Mo2 152.663(19) . 8_546 ?
Mo7 Er1 Mo2 48.426(15) 8_546 8_546 ?
Mo6 Er1 Mo2 48.172(13) 8_546 8_546 ?
O12 La1 O12 116.2(3) 4_646 3_666 ?
O12 La1 O12 106.22(14) 4_646 2_756 ?
O12 La1 O12 106.22(14) 3_666 2_756 ?
O12 La1 O12 106.22(14) 4_646 1_556 ?
O12 La1 O12 106.22(14) 3_666 1_556 ?
O12 La1 O12 116.2(3) 2_756 1_556 ?
O12 La1 O11 177.61(19) 4_646 3_667 ?
O12 La1 O11 63.32(15) 3_666 3_667 ?
O12 La1 O11 71.96(17) 2_756 3_667 ?
O12 La1 O11 76.08(18) 1_556 3_667 ?
O12 La1 O11 76.08(18) 4_646 . ?
O12 La1 O11 71.96(17) 3_666 . ?
O12 La1 O11 177.61(19) 2_756 . ?
O12 La1 O11 63.32(15) 1_556 . ?
O11 La1 O11 105.72(13) 3_667 . ?
O12 La1 O11 71.96(17) 4_646 2_755 ?
O12 La1 O11 76.08(18) 3_666 2_755 ?
O12 La1 O11 63.32(15) 2_756 2_755 ?
O12 La1 O11 177.61(19) 1_556 2_755 ?
O11 La1 O11 105.72(13) 3_667 2_755 ?
O11 La1 O11 117.3(3) . 2_755 ?
O12 La1 O11 63.32(15) 4_646 4_647 ?
O12 La1 O11 177.61(19) 3_666 4_647 ?
O12 La1 O11 76.08(18) 2_756 4_647 ?
O12 La1 O11 71.96(17) 1_556 4_647 ?
O11 La1 O11 117.3(3) 3_667 4_647 ?
O11 La1 O11 105.72(13) . 4_647 ?
O11 La1 O11 105.72(13) 2_755 4_647 ?
O12 La1 Mo4 143.52(15) 4_646 3_666 ?
O12 La1 Mo4 33.67(15) 3_666 3_666 ?
O12 La1 Mo4 77.80(13) 2_756 3_666 ?
O12 La1 Mo4 103.85(13) 1_556 3_666 ?
O11 La1 Mo4 35.02(14) 3_667 3_666 ?
O11 La1 Mo4 99.98(11) . 3_666 ?
O11 La1 Mo4 78.40(11) 2_755 3_666 ?
O11 La1 Mo4 147.85(14) 4_647 3_666 ?
O12 La1 Mo4 103.85(13) 4_646 1_556 ?
O12 La1 Mo4 77.80(13) 3_666 1_556 ?
O12 La1 Mo4 143.52(15) 2_756 1_556 ?
O12 La1 Mo4 33.67(15) 1_556 1_556 ?
O11 La1 Mo4 78.40(11) 3_667 1_556 ?
O11 La1 Mo4 35.02(14) . 1_556 ?
O11 La1 Mo4 147.85(14) 2_755 1_556 ?
O11 La1 Mo4 99.98(11) 4_647 1_556 ?
Mo4 La1 Mo4 90.041(1) 3_666 1_556 ?
O12 La1 Mo4 33.67(15) 4_646 4_646 ?
O12 La1 Mo4 143.52(15) 3_666 4_646 ?
O12 La1 Mo4 103.85(13) 2_756 4_646 ?
O12 La1 Mo4 77.80(13) 1_556 4_646 ?
O11 La1 Mo4 147.85(14) 3_667 4_646 ?
O11 La1 Mo4 78.40(11) . 4_646 ?
O11 La1 Mo4 99.98(11) 2_755 4_646 ?
O11 La1 Mo4 35.02(14) 4_647 4_646 ?
Mo4 La1 Mo4 176.94(2) 3_666 4_646 ?
Mo4 La1 Mo4 90.041(1) 1_556 4_646 ?
O12 La1 Mo4 77.80(13) 4_646 2_756 ?
O12 La1 Mo4 103.85(13) 3_666 2_756 ?
O12 La1 Mo4 33.67(15) 2_756 2_756 ?
O12 La1 Mo4 143.52(15) 1_556 2_756 ?
O11 La1 Mo4 99.98(11) 3_667 2_756 ?
O11 La1 Mo4 147.85(14) . 2_756 ?
O11 La1 Mo4 35.02(14) 2_755 2_756 ?
O11 La1 Mo4 78.40(11) 4_647 2_756 ?
Mo4 La1 Mo4 90.041(1) 3_666 2_756 ?
Mo4 La1 Mo4 176.94(2) 1_556 2_756 ?
Mo4 La1 Mo4 90.041(1) 4_646 2_756 ?
O3 Mo1 O2 173.3(2) . . ?
O3 Mo1 O1 81.9(2) . . ?
O2 Mo1 O1 92.9(2) . . ?
O3 Mo1 O1 85.8(2) . 6_655 ?
O2 Mo1 O1 89.3(2) . 6_655 ?
O1 Mo1 O1 82.42(2) . 6_655 ?
O3 Mo1 Mo2 93.13(16) . . ?
O2 Mo1 Mo2 93.59(16) . . ?
O1 Mo1 Mo2 139.0(2) . . ?
O1 Mo1 Mo2 138.1(2) 6_655 . ?
O3 Mo1 Mo4 48.67(19) . 1_556 ?
O2 Mo1 Mo4 135.72(19) . 1_556 ?
O1 Mo1 Mo4 130.11(14) . 1_556 ?
O1 Mo1 Mo4 86.90(17) 6_655 1_556 ?
Mo2 Mo1 Mo4 62.53(2) . 1_556 ?
O3 Mo1 Mo7 135.8(2) . . ?
O2 Mo1 Mo7 48.2(2) . . ?
O1 Mo1 Mo7 92.25(18) . . ?
O1 Mo1 Mo7 137.06(13) 6_655 . ?
Mo2 Mo1 Mo7 63.48(2) . . ?
Mo4 Mo1 Mo7 126.01(3) 1_556 . ?
O3 Mo1 Mo8 47.94(19) . . ?
O2 Mo1 Mo8 136.4(2) . . ?
O1 Mo1 Mo8 86.77(17) . . ?
O1 Mo1 Mo8 133.58(13) 6_655 . ?
Mo2 Mo1 Mo8 61.47(2) . . ?
Mo4 Mo1 Mo8 66.54(2) 1_556 . ?
Mo7 Mo1 Mo8 88.17(3) . . ?
O3 Mo1 Mo3 136.9(2) . . ?
O2 Mo1 Mo3 47.77(18) . . ?
O1 Mo1 Mo3 140.39(13) . . ?
O1 Mo1 Mo3 91.59(18) 6_655 . ?
Mo2 Mo1 Mo3 61.54(2) . . ?
Mo4 Mo1 Mo3 88.23(3) 1_556 . ?
Mo7 Mo1 Mo3 66.09(2) . . ?
Mo8 Mo1 Mo3 123.01(3) . . ?
O3 Mo1 Mo5 88.5(2) . . ?
O2 Mo1 Mo5 91.1(2) . . ?
O1 Mo1 Mo5 47.1(2) . . ?
O1 Mo1 Mo5 129.4(2) 6_655 . ?
Mo2 Mo1 Mo5 92.32(3) . . ?
Mo4 Mo1 Mo5 124.28(3) 1_556 . ?
Mo7 Mo1 Mo5 58.05(2) . . ?
Mo8 Mo1 Mo5 57.85(2) . . ?
Mo3 Mo1 Mo5 124.14(3) . . ?
O3 Mo1 Mo5 91.1(2) . 1_556 ?
O2 Mo1 Mo5 88.9(2) . 1_556 ?
O1 Mo1 Mo5 129.1(2) . 1_556 ?
O1 Mo1 Mo5 46.7(2) 6_655 1_556 ?
Mo2 Mo1 Mo5 91.53(3) . 1_556 ?
Mo4 Mo1 Mo5 57.66(2) 1_556 1_556 ?
Mo7 Mo1 Mo5 124.19(3) . 1_556 ?
Mo8 Mo1 Mo5 124.20(3) . 1_556 ?
Mo3 Mo1 Mo5 58.19(2) . 1_556 ?
Mo5 Mo1 Mo5 176.15(4) . 1_556 ?
O3 Mo1 Mo5 81.76(16) . 6_655 ?
O2 Mo1 Mo5 91.53(16) . 6_655 ?
O1 Mo1 Mo5 41.1(2) . 6_655 ?
O1 Mo1 Mo5 41.4(2) 6_655 6_655 ?
Mo2 Mo1 Mo5 174.85(3) . 6_655 ?
Mo4 Mo1 Mo5 113.13(2) 1_556 6_655 ?
Mo7 Mo1 Mo5 120.80(2) . 6_655 ?
Mo8 Mo1 Mo5 114.74(2) . 6_655 ?
Mo3 Mo1 Mo5 122.18(2) . 6_655 ?
Mo5 Mo1 Mo5 88.11(2) . 6_655 ?
Mo5 Mo1 Mo5 88.04(2) 1_556 6_655 ?
O4 Mo2 O8 85.17(19) 4_646 . ?
O4 Mo2 O11 85.1(2) 4_646 . ?
O8 Mo2 O11 90.2(2) . . ?
O4 Mo2 O10 91.4(2) 4_646 . ?
O8 Mo2 O10 84.1(2) . . ?
O11 Mo2 O10 173.5(2) . . ?
O4 Mo2 Mo1 137.7(2) 4_646 . ?
O8 Mo2 Mo1 137.16(18) . . ?
O11 Mo2 Mo1 92.91(14) . . ?
O10 Mo2 Mo1 93.38(15) . . ?
O4 Mo2 Mo8 132.84(14) 4_646 . ?
O8 Mo2 Mo8 89.33(16) . . ?
O11 Mo2 Mo8 48.03(18) . . ?
O10 Mo2 Mo8 134.60(18) . . ?
Mo1 Mo2 Mo8 62.61(2) . . ?
O4 Mo2 Mo3 90.09(17) 4_646 . ?
O8 Mo2 Mo3 132.52(14) . . ?
O11 Mo2 Mo3 136.51(19) . . ?
O10 Mo2 Mo3 48.79(18) . . ?
Mo1 Mo2 Mo3 63.00(2) . . ?
Mo8 Mo2 Mo3 125.61(3) . . ?
O4 Mo2 Mo4 87.34(18) 4_646 1_556 ?
O8 Mo2 Mo4 138.15(14) . 1_556 ?
O11 Mo2 Mo4 48.15(18) . 1_556 ?
O10 Mo2 Mo4 137.30(18) . 1_556 ?
Mo1 Mo2 Mo4 61.63(2) . 1_556 ?
Mo8 Mo2 Mo4 66.62(2) . 1_556 ?
Mo3 Mo2 Mo4 88.52(3) . 1_556 ?
O4 Mo2 Mo6 45.2(2) 4_646 1_556 ?
O8 Mo2 Mo6 130.10(18) . 1_556 ?
O11 Mo2 Mo6 89.9(2) . 1_556 ?
O10 Mo2 Mo6 91.53(19) . 1_556 ?
Mo1 Mo2 Mo6 92.64(3) . 1_556 ?
Mo8 Mo2 Mo6 125.17(3) . 1_556 ?
Mo3 Mo2 Mo6 58.28(2) . 1_556 ?
Mo4 Mo2 Mo6 58.64(2) 1_556 1_556 ?
O4 Mo2 Mo7 138.58(15) 4_646 . ?
O8 Mo2 Mo7 87.54(16) . . ?
O11 Mo2 Mo7 135.67(18) . . ?
O10 Mo2 Mo7 47.29(17) . . ?
Mo1 Mo2 Mo7 61.36(2) . . ?
Mo8 Mo2 Mo7 87.67(3) . . ?
Mo3 Mo2 Mo7 65.86(2) . . ?
Mo4 Mo2 Mo7 122.99(3) 1_556 . ?
Mo6 Mo2 Mo7 124.14(3) 1_556 . ?
O4 Mo2 Mo6 130.4(2) 4_646 . ?
O8 Mo2 Mo6 45.45(18) . . ?
O11 Mo2 Mo6 89.7(2) . . ?
O10 Mo2 Mo6 88.40(19) . . ?
Mo1 Mo2 Mo6 91.82(3) . . ?
Mo8 Mo2 Mo6 57.12(2) . . ?
Mo3 Mo2 Mo6 124.32(3) . . ?
Mo4 Mo2 Mo6 123.73(3) 1_556 . ?
Mo6 Mo2 Mo6 175.53(4) 1_556 . ?
Mo7 Mo2 Mo6 58.55(2) . . ?
O4 Mo2 Er1 82.65(18) 4_646 7_556 ?
O8 Mo2 Er1 43.64(14) . 7_556 ?
O11 Mo2 Er1 132.89(16) . 7_556 ?
O10 Mo2 Er1 40.93(17) . 7_556 ?
Mo1 Mo2 Er1 125.45(3) . 7_556 ?
Mo8 Mo2 Er1 122.60(3) . 7_556 ?
Mo3 Mo2 Er1 88.89(2) . 7_556 ?
Mo4 Mo2 Er1 169.66(3) 1_556 7_556 ?
Mo6 Mo2 Er1 111.73(3) 1_556 7_556 ?
Mo7 Mo2 Er1 64.615(18) . 7_556 ?
Mo6 Mo2 Er1 65.60(2) . 7_556 ?
O13 Mo3 O6 102.0(3) . 1_556 ?
O13 Mo3 O2 171.3(2) . . ?
O6 Mo3 O2 83.3(2) 1_556 . ?
O13 Mo3 O10 88.3(2) . . ?
O6 Mo3 O10 167.7(3) 1_556 . ?
O2 Mo3 O10 85.8(3) . . ?
O13 Mo3 O5 93.1(2) . 1_556 ?
O6 Mo3 O5 83.3(2) 1_556 1_556 ?
O2 Mo3 O5 80.5(3) . 1_556 ?
O10 Mo3 O5 89.4(2) . 1_556 ?
O13 Mo3 Mo7 51.70(18) . 1_556 ?
O6 Mo3 Mo7 50.59(19) 1_556 1_556 ?
O2 Mo3 Mo7 133.8(2) . 1_556 ?
O10 Mo3 Mo7 139.96(17) . 1_556 ?
O5 Mo3 Mo7 91.9(2) 1_556 1_556 ?
O13 Mo3 Mo6 50.18(15) . 1_556 ?
O6 Mo3 Mo6 98.34(17) 1_556 1_556 ?
O2 Mo3 Mo6 136.51(15) . 1_556 ?
O10 Mo3 Mo6 93.50(16) . 1_556 ?
O5 Mo3 Mo6 143.0(2) 1_556 1_556 ?
Mo7 Mo3 Mo6 63.10(3) 1_556 1_556 ?
O13 Mo3 Mo5 98.37(17) . 1_556 ?
O6 Mo3 Mo5 48.19(15) 1_556 1_556 ?
O2 Mo3 Mo5 90.30(18) . 1_556 ?
O10 Mo3 Mo5 137.75(15) . 1_556 ?
O5 Mo3 Mo5 131.42(19) 1_556 1_556 ?
Mo7 Mo3 Mo5 61.26(2) 1_556 1_556 ?
Mo6 Mo3 Mo5 61.90(2) 1_556 1_556 ?
O13 Mo3 Mo2 92.92(16) . . ?
O6 Mo3 Mo2 136.55(16) 1_556 . ?
O2 Mo3 Mo2 87.84(18) . . ?
O10 Mo3 Mo2 48.24(14) . . ?
O5 Mo3 Mo2 136.9(2) 1_556 . ?
Mo7 Mo3 Mo2 124.27(3) 1_556 . ?
Mo6 Mo3 Mo2 61.265(19) 1_556 . ?
Mo5 Mo3 Mo2 89.62(2) 1_556 . ?
O13 Mo3 Mo1 139.44(15) . . ?
O6 Mo3 Mo1 89.41(18) 1_556 . ?
O2 Mo3 Mo1 46.59(15) . . ?
O10 Mo3 Mo1 87.17(16) . . ?
O5 Mo3 Mo1 127.1(2) 1_556 . ?
Mo7 Mo3 Mo1 122.29(3) 1_556 . ?
Mo6 Mo3 Mo1 89.93(2) 1_556 . ?
Mo5 Mo3 Mo1 61.028(19) 1_556 . ?
Mo2 Mo3 Mo1 55.46(2) . . ?
O13 Mo3 Mo7 131.41(18) . . ?
O6 Mo3 Mo7 126.20(19) 1_556 . ?
O2 Mo3 Mo7 42.9(2) . . ?
O10 Mo3 Mo7 43.15(17) . . ?
O5 Mo3 Mo7 87.0(2) 1_556 . ?
Mo7 Mo3 Mo7 176.75(3) 1_556 . ?
Mo6 Mo3 Mo7 119.27(3) 1_556 . ?
Mo5 Mo3 Mo7 117.39(3) 1_556 . ?
Mo2 Mo3 Mo7 58.01(2) . . ?
Mo1 Mo3 Mo7 56.45(2) . . ?
O13 Mo3 Er1 135.95(17) . . ?
O6 Mo3 Er1 43.42(18) 1_556 . ?
O2 Mo3 Er1 45.37(19) . . ?
O10 Mo3 Er1 124.25(17) . . ?
O5 Mo3 Er1 62.12(17) 1_556 . ?
Mo7 Mo3 Er1 90.93(2) 1_556 . ?
Mo6 Mo3 Er1 138.59(3) 1_556 . ?
Mo5 Mo3 Er1 77.605(19) 1_556 . ?
Mo2 Mo3 Er1 130.46(3) . . ?
Mo1 Mo3 Er1 77.010(18) . . ?
Mo7 Mo3 Er1 85.86(2) . . ?
O4 Mo4 O7 85.3(3) . . ?
O4 Mo4 O12 90.1(2) . . ?
O7 Mo4 O12 101.3(3) . . ?
O4 Mo4 O3 83.8(2) . 1_554 ?
O7 Mo4 O3 89.6(2) . 1_554 ?
O12 Mo4 O3 167.1(2) . 1_554 ?
O4 Mo4 O11 88.3(2) . 1_554 ?
O7 Mo4 O11 171.9(2) . 1_554 ?
O12 Mo4 O11 83.5(2) . 1_554 ?
O3 Mo4 O11 84.9(2) 1_554 1_554 ?
O4 Mo4 Mo8 92.0(2) . . ?
O7 Mo4 Mo8 50.85(19) . . ?
O12 Mo4 Mo8 50.96(18) . . ?
O3 Mo4 Mo8 140.40(18) 1_554 . ?
O11 Mo4 Mo8 134.48(17) 1_554 . ?
O4 Mo4 Mo5 133.5(2) . . ?
O7 Mo4 Mo5 48.24(15) . . ?
O12 Mo4 Mo5 99.07(17) . . ?
O3 Mo4 Mo5 93.39(17) 1_554 . ?
O11 Mo4 Mo5 137.82(14) 1_554 . ?
Mo8 Mo4 Mo5 61.71(3) . . ?
O4 Mo4 Mo6 138.88(18) . . ?
O7 Mo4 Mo6 96.85(18) . . ?
O12 Mo4 Mo6 49.08(16) . . ?
O3 Mo4 Mo6 137.11(16) 1_554 . ?
O11 Mo4 Mo6 91.19(16) 1_554 . ?
Mo8 Mo4 Mo6 60.31(2) . . ?
Mo5 Mo4 Mo6 62.20(2) . . ?
O4 Mo4 Mo1 130.54(19) . 1_554 ?
O7 Mo4 Mo1 92.54(17) . 1_554 ?
O12 Mo4 Mo1 138.20(16) . 1_554 ?
O3 Mo4 Mo1 46.75(16) 1_554 1_554 ?
O11 Mo4 Mo1 87.91(16) 1_554 1_554 ?
Mo8 Mo4 Mo1 123.79(3) . 1_554 ?
Mo5 Mo4 Mo1 62.19(2) . 1_554 ?
Mo6 Mo4 Mo1 90.50(2) . 1_554 ?
O4 Mo4 Mo2 135.5(2) . 1_554 ?
O7 Mo4 Mo2 138.04(15) . 1_554 ?
O12 Mo4 Mo2 89.85(17) . 1_554 ?
O3 Mo4 Mo2 86.57(17) 1_554 1_554 ?
O11 Mo4 Mo2 47.54(14) 1_554 1_554 ?
Mo8 Mo4 Mo2 121.14(3) . 1_554 ?
Mo5 Mo4 Mo2 90.28(2) . 1_554 ?
Mo6 Mo4 Mo2 60.845(19) . 1_554 ?
Mo1 Mo4 Mo2 55.84(2) 1_554 1_554 ?
O4 Mo4 Mo8 89.2(2) . 1_554 ?
O7 Mo4 Mo8 132.36(19) . 1_554 ?
O12 Mo4 Mo8 125.98(18) . 1_554 ?
O3 Mo4 Mo8 42.81(18) 1_554 1_554 ?
O11 Mo4 Mo8 42.47(17) 1_554 1_554 ?
Mo8 Mo4 Mo8 176.68(3) . 1_554 ?
Mo5 Mo4 Mo8 119.28(3) . 1_554 ?
Mo6 Mo4 Mo8 116.99(3) . 1_554 ?
Mo1 Mo4 Mo8 57.09(2) 1_554 1_554 ?
Mo2 Mo4 Mo8 56.23(2) 1_554 1_554 ?
O4 Mo4 La1 68.51(14) . 1_554 ?
O7 Mo4 La1 132.74(17) . 1_554 ?
O12 Mo4 La1 43.32(17) . 1_554 ?
O3 Mo4 La1 123.76(18) 1_554 1_554 ?
O11 Mo4 La1 48.08(16) 1_554 1_554 ?
Mo8 Mo4 La1 90.23(2) . 1_554 ?
Mo5 Mo4 La1 141.07(3) . 1_554 ?
Mo6 Mo4 La1 80.937(18) . 1_554 ?
Mo1 Mo4 La1 134.47(3) 1_554 1_554 ?
Mo2 Mo4 La1 81.659(18) 1_554 1_554 ?
Mo8 Mo4 La1 87.366(18) 1_554 1_554 ?
O7 Mo5 O6 169.3(2) . . ?
O7 Mo5 O1 84.2(2) . 6_654 ?
O6 Mo5 O1 88.1(2) . 6_654 ?
O7 Mo5 O1 80.6(2) . . ?
O6 Mo5 O1 91.4(2) . . ?
O1 Mo5 O1 85.87(2) 6_654 . ?
O7 Mo5 Mo4 48.82(18) . . ?
O6 Mo5 Mo4 138.9(2) . . ?
O1 Mo5 Mo4 90.37(17) 6_654 . ?
O1 Mo5 Mo4 129.40(14) . . ?
O7 Mo5 Mo8 48.66(18) . . ?
O6 Mo5 Mo8 139.24(18) . . ?
O1 Mo5 Mo8 132.65(14) 6_654 . ?
O1 Mo5 Mo8 90.12(17) . . ?
Mo4 Mo5 Mo8 57.241(19) . . ?
O7 Mo5 Mo7 139.28(19) . . ?
O6 Mo5 Mo7 48.19(18) . . ?
O1 Mo5 Mo7 136.22(14) 6_654 . ?
O1 Mo5 Mo7 95.58(18) . . ?
Mo4 Mo5 Mo7 119.95(3) . . ?
Mo8 Mo5 Mo7 91.13(3) . . ?
O7 Mo5 Mo3 139.99(18) . 1_554 ?
O6 Mo5 Mo3 48.16(19) . 1_554 ?
O1 Mo5 Mo3 95.41(18) 6_654 1_554 ?
O1 Mo5 Mo3 139.36(14) . 1_554 ?
Mo4 Mo5 Mo3 91.24(3) . 1_554 ?
Mo8 Mo5 Mo3 116.66(3) . 1_554 ?
Mo7 Mo5 Mo3 56.560(19) . 1_554 ?
O7 Mo5 Mo6 95.17(15) . . ?
O6 Mo5 Mo6 95.54(16) . . ?
O1 Mo5 Mo6 136.9(2) 6_654 . ?
O1 Mo5 Mo6 136.8(2) . . ?
Mo4 Mo5 Mo6 59.63(2) . . ?
Mo8 Mo5 Mo6 58.05(2) . . ?
Mo7 Mo5 Mo6 60.32(2) . . ?
Mo3 Mo5 Mo6 58.61(2) 1_554 . ?
O7 Mo5 Mo1 89.2(2) . . ?
O6 Mo5 Mo1 91.0(2) . . ?
O1 Mo5 Mo1 134.8(2) 6_654 . ?
O1 Mo5 Mo1 49.0(2) . . ?
Mo4 Mo5 Mo1 117.79(3) . . ?
Mo8 Mo5 Mo1 60.55(2) . . ?
Mo7 Mo5 Mo1 60.33(2) . . ?
Mo3 Mo5 Mo1 116.80(3) 1_554 . ?
Mo6 Mo5 Mo1 88.18(3) . . ?
O7 Mo5 Mo1 91.3(2) . 1_554 ?
O6 Mo5 Mo1 89.2(2) . 1_554 ?
O1 Mo5 Mo1 49.0(2) 6_654 1_554 ?
O1 Mo5 Mo1 134.8(2) . 1_554 ?
Mo4 Mo5 Mo1 60.15(3) . 1_554 ?
Mo8 Mo5 Mo1 117.29(3) . 1_554 ?
Mo7 Mo5 Mo1 117.34(3) . 1_554 ?
Mo3 Mo5 Mo1 60.78(2) 1_554 1_554 ?
Mo6 Mo5 Mo1 87.98(3) . 1_554 ?
Mo1 Mo5 Mo1 176.15(4) . 1_554 ?
O7 Mo5 Mo1 79.71(15) . 6_654 ?
O6 Mo5 Mo1 89.59(16) . 6_654 ?
O1 Mo5 Mo1 42.9(2) 6_654 6_654 ?
O1 Mo5 Mo1 43.0(2) . 6_654 ?
Mo4 Mo5 Mo1 116.00(2) . 6_654 ?
Mo8 Mo5 Mo1 117.73(2) . 6_654 ?
Mo7 Mo5 Mo1 123.99(2) . 6_654 ?
Mo3 Mo5 Mo1 125.56(2) 1_554 6_654 ?
Mo6 Mo5 Mo1 174.87(2) . 6_654 ?
Mo1 Mo5 Mo1 91.96(2) . 6_654 ?
Mo1 Mo5 Mo1 91.89(2) 1_554 6_654 ?
O4 Mo6 O8 93.42(19) 4_645 . ?
O4 Mo6 O12 83.0(2) 4_645 . ?
O8 Mo6 O12 90.1(2) . . ?
O4 Mo6 O13 89.9(2) 4_645 1_554 ?
O8 Mo6 O13 83.2(2) . 1_554 ?
O12 Mo6 O13 169.9(2) . 1_554 ?
O4 Mo6 Mo8 131.91(15) 4_645 . ?
O8 Mo6 Mo8 91.68(16) . . ?
O12 Mo6 Mo8 49.22(17) . . ?
O13 Mo6 Mo8 138.14(18) 1_554 . ?
O4 Mo6 Mo3 92.34(18) 4_645 1_554 ?
O8 Mo6 Mo3 131.30(14) . 1_554 ?
O12 Mo6 Mo3 138.63(18) . 1_554 ?
O13 Mo6 Mo3 48.44(17) 1_554 1_554 ?
Mo8 Mo6 Mo3 118.70(3) . 1_554 ?
O4 Mo6 Mo4 89.25(16) 4_645 . ?
O8 Mo6 Mo4 137.47(14) . . ?
O12 Mo6 Mo4 48.16(17) . . ?
O13 Mo6 Mo4 139.24(18) 1_554 . ?
Mo8 Mo6 Mo4 57.132(19) . . ?
Mo3 Mo6 Mo4 90.88(3) 1_554 . ?
O4 Mo6 Mo7 137.26(15) 4_645 . ?
O8 Mo6 Mo7 89.25(15) . . ?
O12 Mo6 Mo7 139.74(17) . . ?
O13 Mo6 Mo7 48.02(17) 1_554 . ?
Mo8 Mo6 Mo7 90.56(3) . . ?
Mo3 Mo6 Mo7 56.168(19) 1_554 . ?
Mo4 Mo6 Mo7 116.41(3) . . ?
O4 Mo6 Mo2 45.78(19) 4_645 1_554 ?
O8 Mo6 Mo2 138.95(18) . 1_554 ?
O12 Mo6 Mo2 89.01(19) . 1_554 ?
O13 Mo6 Mo2 91.1(2) 1_554 1_554 ?
Mo8 Mo6 Mo2 117.64(3) . 1_554 ?
Mo3 Mo6 Mo2 60.45(3) 1_554 1_554 ?
Mo4 Mo6 Mo2 60.51(3) . 1_554 ?
Mo7 Mo6 Mo2 116.54(3) . 1_554 ?
O4 Mo6 Mo5 133.51(19) 4_645 . ?
O8 Mo6 Mo5 133.08(18) . . ?
O12 Mo6 Mo5 94.97(15) . . ?
O13 Mo6 Mo5 95.08(15) 1_554 . ?
Mo8 Mo6 Mo5 59.22(2) . . ?
Mo3 Mo6 Mo5 59.49(2) 1_554 . ?
Mo4 Mo6 Mo5 58.16(2) . . ?
Mo7 Mo6 Mo5 58.25(2) . . ?
Mo2 Mo6 Mo5 87.85(3) 1_554 . ?
O4 Mo6 Mo2 138.68(19) 4_645 . ?
O8 Mo6 Mo2 45.49(17) . . ?
O12 Mo6 Mo2 91.58(19) . . ?
O13 Mo6 Mo2 89.1(2) 1_554 . ?
Mo8 Mo6 Mo2 59.92(3) . . ?
Mo3 Mo6 Mo2 116.81(3) 1_554 . ?
Mo4 Mo6 Mo2 116.97(3) . . ?
Mo7 Mo6 Mo2 60.65(2) . . ?
Mo2 Mo6 Mo2 175.53(4) 1_554 . ?
Mo5 Mo6 Mo2 87.69(3) . . ?
O4 Mo6 Er1 87.71(16) 4_645 7_556 ?
O8 Mo6 Er1 44.03(14) . 7_556 ?
O12 Mo6 Er1 132.49(17) . 7_556 ?
O13 Mo6 Er1 39.60(17) 1_554 7_556 ?
Mo8 Mo6 Er1 126.02(3) . 7_556 ?
Mo3 Mo6 Er1 88.04(2) 1_554 7_556 ?
Mo4 Mo6 Er1 176.73(3) . 7_556 ?
Mo7 Mo6 Er1 65.390(18) . 7_556 ?
Mo2 Mo6 Er1 116.34(3) 1_554 7_556 ?
Mo5 Mo6 Er1 123.59(2) . 7_556 ?
Mo2 Mo6 Er1 66.23(2) . 7_556 ?
O6 Mo7 O13 101.6(3) . 1_554 ?
O6 Mo7 O2 89.0(2) . . ?
O13 Mo7 O2 167.7(2) 1_554 . ?
O6 Mo7 O9 89.8(2) . 8_545 ?
O13 Mo7 O9 88.9(2) 1_554 8_545 ?
O2 Mo7 O9 84.8(2) . 8_545 ?
O6 Mo7 O10 173.1(2) . . ?
O13 Mo7 O10 82.50(19) 1_554 . ?
O2 Mo7 O10 86.3(2) . . ?
O9 Mo7 O10 84.7(2) 8_545 . ?
O6 Mo7 Mo3 51.1(2) . 1_554 ?
O13 Mo7 Mo3 50.86(19) 1_554 1_554 ?
O2 Mo7 Mo3 140.13(17) . 1_554 ?
O9 Mo7 Mo3 93.9(2) 8_545 1_554 ?
O10 Mo7 Mo3 133.36(18) . 1_554 ?
O6 Mo7 Mo5 48.68(16) . . ?
O13 Mo7 Mo5 98.49(16) 1_554 . ?
O2 Mo7 Mo5 93.21(16) . . ?
O9 Mo7 Mo5 138.49(19) 8_545 . ?
O10 Mo7 Mo5 136.70(15) . . ?
Mo3 Mo7 Mo5 62.18(2) 1_554 . ?
O6 Mo7 Mo6 96.82(19) . . ?
O13 Mo7 Mo6 48.95(14) 1_554 . ?
O2 Mo7 Mo6 136.58(15) . . ?
O9 Mo7 Mo6 137.88(18) 8_545 . ?
O10 Mo7 Mo6 90.10(16) . . ?
Mo3 Mo7 Mo6 60.73(2) 1_554 . ?
Mo5 Mo7 Mo6 61.43(2) . . ?
O6 Mo7 Mo1 92.31(18) . . ?
O13 Mo7 Mo1 137.09(15) 1_554 . ?
O2 Mo7 Mo1 47.19(15) . . ?
O9 Mo7 Mo1 131.9(2) 8_545 . ?
O10 Mo7 Mo1 88.30(16) . . ?
Mo3 Mo7 Mo1 123.70(3) 1_554 . ?
Mo5 Mo7 Mo1 61.63(2) . . ?
Mo6 Mo7 Mo1 89.49(2) . . ?
O6 Mo7 Mo2 137.63(15) . . ?
O13 Mo7 Mo2 89.79(17) 1_554 . ?
O2 Mo7 Mo2 86.38(16) . . ?
O9 Mo7 Mo2 131.5(2) 8_545 . ?
O10 Mo7 Mo2 47.19(15) . . ?
Mo3 Mo7 Mo2 121.53(3) 1_554 . ?
Mo5 Mo7 Mo2 89.53(2) . . ?
Mo6 Mo7 Mo2 60.807(19) . . ?
Mo1 Mo7 Mo2 55.16(2) . . ?
O6 Mo7 Mo3 132.1(2) . . ?
O13 Mo7 Mo3 126.01(19) 1_554 . ?
O2 Mo7 Mo3 43.09(17) . . ?
O9 Mo7 Mo3 86.8(2) 8_545 . ?
O10 Mo7 Mo3 43.51(17) . . ?
Mo3 Mo7 Mo3 176.75(3) 1_554 . ?
Mo5 Mo7 Mo3 119.09(3) . . ?
Mo6 Mo7 Mo3 116.86(3) . . ?
Mo1 Mo7 Mo3 57.46(2) . . ?
Mo2 Mo7 Mo3 56.13(2) . . ?
O6 Mo7 Er1 140.8(2) . 7_556 ?
O13 Mo7 Er1 40.46(19) 1_554 7_556 ?
O2 Mo7 Er1 127.73(17) . 7_556 ?
O9 Mo7 Er1 81.64(14) 8_545 7_556 ?
O10 Mo7 Er1 42.39(17) . 7_556 ?
Mo3 Mo7 Er1 91.17(2) 1_554 7_556 ?
Mo5 Mo7 Er1 128.52(2) . 7_556 ?
Mo6 Mo7 Er1 67.150(17) . 7_556 ?
Mo1 Mo7 Er1 121.63(2) . 7_556 ?
Mo2 Mo7 Er1 66.958(17) . 7_556 ?
Mo3 Mo7 Er1 85.78(2) . 7_556 ?
O7 Mo8 O8 79.3(2) . 3_666 ?
O7 Mo8 O12 101.1(3) . . ?
O8 Mo8 O12 95.5(2) 3_666 . ?
O7 Mo8 O11 166.9(2) . . ?
O8 Mo8 O11 91.5(2) 3_666 . ?
O12 Mo8 O11 89.01(19) . . ?
O7 Mo8 O3 83.06(19) . . ?
O8 Mo8 O3 77.2(2) 3_666 . ?
O12 Mo8 O3 170.9(2) . . ?
O11 Mo8 O3 85.8(3) . . ?
O7 Mo8 Mo4 50.65(18) . . ?
O8 Mo8 Mo4 91.5(2) 3_666 . ?
O12 Mo8 Mo4 50.94(18) . . ?
O11 Mo8 Mo4 139.94(18) . . ?
O3 Mo8 Mo4 133.70(19) . . ?
O7 Mo8 Mo6 98.50(17) . . ?
O8 Mo8 Mo6 144.87(19) 3_666 . ?
O12 Mo8 Mo6 50.15(16) . . ?
O11 Mo8 Mo6 94.40(16) . . ?
O3 Mo8 Mo6 137.70(16) . . ?
Mo4 Mo8 Mo6 62.56(2) . . ?
O7 Mo8 Mo5 47.90(15) . . ?
O8 Mo8 Mo5 127.02(16) 3_666 . ?
O12 Mo8 Mo5 98.51(18) . . ?
O11 Mo8 Mo5 139.31(15) . . ?
O3 Mo8 Mo5 90.32(17) . . ?
Mo4 Mo8 Mo5 61.04(2) . . ?
Mo6 Mo8 Mo5 62.73(2) . . ?
O7 Mo8 Mo2 137.73(16) . . ?
O8 Mo8 Mo2 138.2(2) 3_666 . ?
O12 Mo8 Mo2 94.53(17) . . ?
O11 Mo8 Mo2 48.16(14) . . ?
O3 Mo8 Mo2 87.55(18) . . ?
Mo4 Mo8 Mo2 125.42(3) . . ?
Mo6 Mo8 Mo2 62.96(2) . . ?
Mo5 Mo8 Mo2 91.25(3) . . ?
O7 Mo8 Mo1 89.49(18) . . ?
O8 Mo8 Mo1 123.50(18) 3_666 . ?
O12 Mo8 Mo1 140.96(16) . . ?
O11 Mo8 Mo1 87.77(16) . . ?
O3 Mo8 Mo1 46.36(16) . . ?
Mo4 Mo8 Mo1 122.64(3) . . ?
Mo6 Mo8 Mo1 91.35(3) . . ?
Mo5 Mo8 Mo1 61.592(19) . . ?
Mo2 Mo8 Mo1 55.91(2) . . ?
O7 Mo8 Mo4 126.13(19) . 1_556 ?
O8 Mo8 Mo4 86.9(2) 3_666 1_556 ?
O12 Mo8 Mo4 132.09(18) . 1_556 ?
O11 Mo8 Mo4 43.09(17) . 1_556 ?
O3 Mo8 Mo4 43.07(18) . 1_556 ?
Mo4 Mo8 Mo4 176.68(3) . 1_556 ?
Mo6 Mo8 Mo4 120.10(3) . 1_556 ?
Mo5 Mo8 Mo4 117.87(3) . 1_556 ?
Mo2 Mo8 Mo4 57.16(2) . 1_556 ?
Mo1 Mo8 Mo4 56.37(2) . 1_556 ?
O7 Mo8 Er1 44.95(17) . 6_654 ?
O8 Mo8 Er1 50.78(13) 3_666 6_654 ?
O12 Mo8 Er1 130.26(17) . 6_654 ?
O11 Mo8 Er1 121.92(16) . 6_654 ?
O3 Mo8 Er1 48.41(18) . 6_654 ?
Mo4 Mo8 Er1 89.83(2) . 6_654 ?
Mo6 Mo8 Er1 142.77(3) . 6_654 ?
Mo5 Mo8 Er1 82.579(19) . 6_654 ?
Mo2 Mo8 Er1 135.21(3) . 6_654 ?
Mo1 Mo8 Er1 82.939(19) . 6_654 ?
Mo4 Mo8 Er1 86.90(2) 1_556 6_654 ?
Mo9 Mo9 Mo9 89.32(3) 8_545 7 ?
Mo9 Mo9 O9 132.7(2) 8_545 . ?
Mo9 Mo9 O9 69.0(2) 7 . ?
Mo9 Mo9 O5 69.1(2) 8_545 . ?
Mo9 Mo9 O5 134.0(2) 7 . ?
O9 Mo9 O5 95.9(2) . . ?
Mo9 Mo9 O9 65.25(19) 8_545 8_545 ?
Mo9 Mo9 O9 120.6(2) 7 8_545 ?
O9 Mo9 O9 161.68(19) . 8_545 ?
O5 Mo9 O9 87.4(2) . 8_545 ?
Mo9 Mo9 O5 122.0(2) 8_545 7 ?
Mo9 Mo9 O5 65.5(2) 7 7 ?
O9 Mo9 O5 87.5(2) . 7 ?
O5 Mo9 O5 159.99(19) . 7 ?
O9 Mo9 O5 83.5(2) 8_545 7 ?
Mo9 Mo9 Mo9 45.339(16) 8_545 2_655 ?
Mo9 Mo9 Mo9 45.339(16) 7 2_655 ?
O9 Mo9 Mo9 97.15(16) . 2_655 ?
O5 Mo9 Mo9 98.00(17) . 2_655 ?
O9 Mo9 Mo9 100.23(15) 8_545 2_655 ?
O5 Mo9 Mo9 101.13(18) 7 2_655 ?
Mo9 Mo9 Mo10 96.42(16) 8_545 1_554 ?
Mo9 Mo9 Mo10 96.30(16) 7 1_554 ?
O9 Mo9 Mo10 48.3(2) . 1_554 ?
O5 Mo9 Mo10 49.6(2) . 1_554 ?
O9 Mo9 Mo10 136.9(2) 8_545 1_554 ?
O5 Mo9 Mo10 135.6(2) 7 1_554 ?
Mo9 Mo9 Mo10 90.17(5) 2_655 1_554 ?
Mo9 Mo9 Mo10 83.92(15) 8_545 . ?
Mo9 Mo9 Mo10 83.81(16) 7 . ?
O9 Mo9 Mo10 131.5(2) . . ?
O5 Mo9 Mo10 130.5(2) . . ?
O9 Mo9 Mo10 43.2(2) 8_545 . ?
O5 Mo9 Mo10 44.21(19) 7 . ?
Mo9 Mo9 Mo10 90.15(4) 2_655 . ?
Mo10 Mo9 Mo10 179.64(10) 1_554 . ?
Mo10 Mo10 Mo10 89.46(3) 7_556 8_546 ?
Mo10 Mo10 O9 68.5(2) 7_556 1_556 ?
Mo10 Mo10 O9 132.0(2) 8_546 1_556 ?
Mo10 Mo10 O5 132.6(2) 7_556 1_556 ?
Mo10 Mo10 O5 68.6(2) 8_546 1_556 ?
O9 Mo10 O5 95.0(2) 1_556 1_556 ?
Mo10 Mo10 O9 121.3(2) 7_556 8_545 ?
Mo10 Mo10 O9 65.30(19) 8_546 8_545 ?
O9 Mo10 O9 162.21(18) 1_556 8_545 ?
O5 Mo10 O9 87.9(2) 1_556 8_545 ?
Mo10 Mo10 O5 66.2(2) 7_556 7 ?
Mo10 Mo10 O5 122.1(3) 8_546 7 ?
O9 Mo10 O5 88.2(2) 1_556 7 ?
O5 Mo10 O5 160.7(2) 1_556 7 ?
O9 Mo10 O5 83.4(2) 8_545 7 ?
Mo10 Mo10 Mo10 45.270(14) 7_556 2_655 ?
Mo10 Mo10 Mo10 45.269(15) 8_546 2_655 ?
O9 Mo10 Mo10 97.08(16) 1_556 2_655 ?
O5 Mo10 Mo10 97.52(17) 1_556 2_655 ?
O9 Mo10 Mo10 99.92(15) 8_545 2_655 ?
O5 Mo10 Mo10 100.98(19) 7 2_655 ?
Mo10 Mo10 Mo9 95.51(16) 7_556 1_556 ?
Mo10 Mo10 Mo9 95.39(16) 8_546 1_556 ?
O9 Mo10 Mo9 48.3(2) 1_556 1_556 ?
O5 Mo10 Mo9 48.6(2) 1_556 1_556 ?
O9 Mo10 Mo9 136.5(2) 8_545 1_556 ?
O5 Mo10 Mo9 136.4(2) 7 1_556 ?
Mo10 Mo10 Mo9 89.83(5) 2_655 1_556 ?
Mo10 Mo10 Mo9 84.38(15) 7_556 . ?
Mo10 Mo10 Mo9 84.27(15) 8_546 . ?
O9 Mo10 Mo9 131.9(2) 1_556 . ?
O5 Mo10 Mo9 131.3(2) 1_556 . ?
O9 Mo10 Mo9 43.43(19) 8_545 . ?
O5 Mo10 Mo9 43.9(2) 7 . ?
Mo10 Mo10 Mo9 89.85(4) 2_655 . ?
Mo9 Mo10 Mo9 179.64(10) 1_556 . ?
Mo5 O1 Mo5 177.8(3) 6_655 . ?
Mo5 O1 Mo1 96.0(4) 6_655 . ?
Mo5 O1 Mo1 83.93(16) . . ?
Mo5 O1 Mo1 84.27(16) 6_655 6_654 ?
Mo5 O1 Mo1 95.7(4) . 6_654 ?
Mo1 O1 Mo1 177.9(3) . 6_654 ?
Mo1 O2 Mo7 84.6(2) . . ?
Mo1 O2 Mo3 85.6(2) . . ?
Mo7 O2 Mo3 94.0(2) . . ?
Mo1 O2 Er1 120.2(3) . . ?
Mo7 O2 Er1 154.1(3) . . ?
Mo3 O2 Er1 95.3(3) . . ?
Mo1 O3 Mo8 85.7(2) . . ?
Mo1 O3 Mo4 84.6(2) . 1_556 ?
Mo8 O3 Mo4 94.1(2) . 1_556 ?
Mo1 O3 Er1 128.2(3) . 6_654 ?
Mo8 O3 Er1 90.7(3) . 6_654 ?
Mo4 O3 Er1 147.2(3) 1_556 6_654 ?
Mo6 O4 Mo2 89.06(19) 3_665 3_666 ?
Mo6 O4 Mo4 134.9(4) 3_665 . ?
Mo2 O4 Mo4 136.0(4) 3_666 . ?
Mo9 O5 Mo10 81.8(2) . 1_554 ?
Mo9 O5 Mo9 45.39(17) . 8_545 ?
Mo10 O5 Mo9 103.9(2) 1_554 8_545 ?
Mo9 O5 Mo10 103.6(2) . 8_545 ?
Mo10 O5 Mo10 45.19(16) 1_554 8_545 ?
Mo9 O5 Mo10 91.9(2) 8_545 8_545 ?
Mo9 O5 Mo3 111.2(3) . 1_554 ?
Mo10 O5 Mo3 114.2(3) 1_554 1_554 ?
Mo9 O5 Mo3 131.7(4) 8_545 1_554 ?
Mo10 O5 Mo3 136.1(4) 8_545 1_554 ?
Mo7 O6 Mo5 83.1(2) . . ?
Mo7 O6 Mo3 78.3(2) . 1_554 ?
Mo5 O6 Mo3 83.6(2) . 1_554 ?
Mo7 O6 Er1 154.2(3) . 1_554 ?
Mo5 O6 Er1 122.2(3) . 1_554 ?
Mo3 O6 Er1 98.3(3) 1_554 1_554 ?
Mo5 O7 Mo4 82.9(2) . . ?
Mo5 O7 Mo8 83.4(2) . . ?
Mo4 O7 Mo8 78.51(19) . . ?
Mo5 O7 Er1 131.4(3) . 6_654 ?
Mo4 O7 Er1 144.5(3) . 6_654 ?
Mo8 O7 Er1 95.0(3) . 6_654 ?
Mo6 O8 Mo2 89.06(18) . . ?
Mo6 O8 Mo8 133.7(4) . 4_646 ?
Mo2 O8 Mo8 133.3(4) . 4_646 ?
Mo6 O8 Er1 101.0(2) . 7_556 ?
Mo2 O8 Er1 101.7(2) . 7_556 ?
Mo8 O8 Er1 88.85(17) 4_646 7_556 ?
Mo10 O9 Mo9 83.42(18) 1_554 . ?
Mo10 O9 Mo10 46.18(17) 1_554 7 ?
Mo9 O9 Mo10 105.7(2) . 7 ?
Mo10 O9 Mo9 106.0(2) 1_554 7 ?
Mo9 O9 Mo9 45.76(16) . 7 ?
Mo10 O9 Mo9 93.4(2) 7 7 ?
Mo10 O9 Mo7 138.5(4) 1_554 7 ?
Mo9 O9 Mo7 132.1(4) . 7 ?
Mo10 O9 Mo7 120.1(3) 7 7 ?
Mo9 O9 Mo7 114.4(3) 7 7 ?
Mo2 O10 Mo7 85.5(2) . . ?
Mo2 O10 Mo3 83.0(2) . . ?
Mo7 O10 Mo3 93.3(2) . . ?
Mo2 O10 Er1 103.5(2) . 7_556 ?
Mo7 O10 Er1 100.8(3) . 7_556 ?
Mo3 O10 Er1 164.8(3) . 7_556 ?
Mo8 O11 Mo2 83.8(2) . . ?
Mo8 O11 Mo4 94.4(2) . 1_556 ?
Mo2 O11 Mo4 84.3(2) . 1_556 ?
Mo8 O11 La1 150.6(3) . . ?
Mo2 O11 La1 124.2(3) . . ?
Mo4 O11 La1 96.9(3) 1_556 . ?
Mo4 O12 Mo8 78.1(2) . . ?
Mo4 O12 Mo6 82.8(2) . . ?
Mo8 O12 Mo6 80.6(2) . . ?
Mo4 O12 La1 103.0(3) . 1_554 ?
Mo8 O12 La1 150.8(3) . 1_554 ?
Mo6 O12 La1 128.5(3) . 1_554 ?
Mo3 O13 Mo7 77.43(19) . 1_556 ?
Mo3 O13 Mo6 81.4(2) . 1_556 ?
Mo7 O13 Mo6 83.0(2) 1_556 1_556 ?
Mo3 O13 Er1 174.3(3) . 7_557 ?
Mo7 O13 Er1 103.3(3) 1_556 7_557 ?
Mo6 O13 Er1 104.3(3) 1_556 7_557 ?

loop_
_geom_bond_atom_site_label_1
_geom_bond_atom_site_label_2
_geom_bond_distance
_geom_bond_site_symmetry_2
_geom_bond_publ_flag
Er1 O7 2.260(6) 6_655 ?
Er1 O6 2.291(6) 1_556 ?
Er1 O13 2.294(6) 8_547 ?
Er1 O2 2.357(7) . ?
Er1 O10 2.361(6) 8_546 ?
Er1 O3 2.384(7) 6_655 ?
Er1 O8 2.469(5) 8_546 ?
Er1 Mo8 3.1868(6) 6_655 ?
Er1 Mo3 3.2978(6) . ?
Er1 Mo7 3.4399(6) 8_546 ?
Er1 Mo6 3.4867(7) 8_546 ?
Er1 Mo2 3.5038(7) 8_546 ?
La1 O12 2.555(6) 4_646 ?
La1 O12 2.555(6) 3_666 ?
La1 O12 2.555(6) 2_756 ?
La1 O12 2.555(6) 1_556 ?
La1 O11 2.719(6) 3_667 ?
La1 O11 2.719(6) . ?
La1 O11 2.719(6) 2_755 ?
La1 O11 2.719(6) 4_647 ?
La1 Mo4 3.6276(5) 3_666 ?
La1 Mo4 3.6276(5) 1_556 ?
La1 Mo4 3.6276(5) 4_646 ?
La1 Mo4 3.6276(5) 2_756 ?
Mo1 O3 2.033(6) . ?
Mo1 O2 2.059(5) . ?
Mo1 O1 2.147(7) . ?
Mo1 O1 2.149(7) 6_655 ?
Mo1 Mo2 2.6128(8) . ?
Mo1 Mo4 2.7782(9) 1_556 ?
Mo1 Mo7 2.7941(9) . ?
Mo1 Mo8 2.8012(9) . ?
Mo1 Mo3 2.8264(8) . ?
Mo1 Mo5 2.8294(8) . ?
Mo1 Mo5 2.8332(8) 1_556 ?
Mo1 Mo5 3.1376(7) 6_655 ?
Mo2 O4 2.015(7) 4_646 ?
Mo2 O8 2.035(6) . ?
Mo2 O11 2.077(5) . ?
Mo2 O10 2.096(5) . ?
Mo2 Mo8 2.7718(9) . ?
Mo2 Mo3 2.7886(9) . ?
Mo2 Mo4 2.8016(9) 1_556 ?
Mo2 Mo6 2.8108(8) 1_556 ?
Mo2 Mo7 2.8485(9) . ?
Mo2 Mo6 2.8529(8) . ?
Mo2 Er1 3.5038(7) 7_556 ?
Mo3 O13 2.064(6) . ?
Mo3 O6 2.063(7) 1_556 ?
Mo3 O2 2.099(6) . ?
Mo3 O10 2.114(6) . ?
Mo3 O5 2.131(5) 1_556 ?
Mo3 Mo7 2.5967(7) 1_556 ?
Mo3 Mo6 2.7268(9) 1_556 ?
Mo3 Mo5 2.7521(8) 1_556 ?
Mo3 Mo7 3.0650(7) . ?
Mo4 O4 2.025(5) . ?
Mo4 O7 2.052(6) . ?
Mo4 O12 2.064(6) . ?
Mo4 O3 2.096(7) 1_554 ?
Mo4 O11 2.097(6) 1_554 ?
Mo4 Mo8 2.6010(7) . ?
Mo4 Mo5 2.7063(8) . ?
Mo4 Mo6 2.7484(9) . ?
Mo4 Mo1 2.7782(9) 1_554 ?
Mo4 Mo2 2.8016(9) 1_554 ?
Mo4 Mo8 3.0607(7) 1_554 ?
Mo4 La1 3.6276(5) 1_554 ?
Mo5 O7 2.034(5) . ?
Mo5 O6 2.064(5) . ?
Mo5 O1 2.073(7) 6_654 ?
Mo5 O1 2.083(7) . ?
Mo5 Mo8 2.7237(8) . ?
Mo5 Mo7 2.7285(9) . ?
Mo5 Mo3 2.7521(8) 1_554 ?
Mo5 Mo6 2.8180(8) . ?
Mo5 Mo1 2.8332(8) 1_554 ?
Mo5 Mo1 3.1376(7) 6_654 ?
Mo6 O4 1.993(7) 4_645 ?
Mo6 O8 2.033(6) . ?
Mo6 O12 2.093(6) . ?
Mo6 O13 2.118(5) 1_554 ?
Mo6 Mo8 2.6901(9) . ?
Mo6 Mo3 2.7268(9) 1_554 ?
Mo6 Mo7 2.7878(9) . ?
Mo6 Mo2 2.8108(8) 1_554 ?
Mo6 Er1 3.4867(7) 7_556 ?
Mo7 O6 2.049(6) . ?
Mo7 O13 2.088(6) 1_554 ?
Mo7 O2 2.093(8) . ?
Mo7 O9 2.096(5) 8_545 ?
Mo7 O10 2.100(6) . ?
Mo7 Mo3 2.5967(7) 1_554 ?
Mo7 Er1 3.4399(6) 7_556 ?
Mo8 O7 2.058(6) . ?
Mo8 O8 2.065(4) 3_666 ?
Mo8 O12 2.065(6) . ?
Mo8 O11 2.073(6) . ?
Mo8 O3 2.085(7) . ?
Mo8 Mo4 3.0607(7) 1_556 ?
Mo8 Er1 3.1868(6) 6_654 ?
Mo9 Mo9 1.582(2) 8_545 ?
Mo9 Mo9 1.582(2) 7 ?
Mo9 O9 2.005(7) . ?
Mo9 O5 2.022(8) . ?
Mo9 O9 2.061(7) 8_545 ?
Mo9 O5 2.075(7) 7 ?
Mo9 Mo9 2.223(3) 2_655 ?
Mo9 Mo10 2.6666(17) 1_554 ?
Mo9 Mo10 2.9928(17) . ?
Mo10 Mo10 1.591(2) 7_556 ?
Mo10 Mo10 1.591(2) 8_546 ?
Mo10 O9 2.003(7) 1_556 ?
Mo10 O5 2.051(7) 1_556 ?
Mo10 O9 2.052(7) 8_545 ?
Mo10 O5 2.088(7) 7 ?
Mo10 Mo10 2.239(3) 2_655 ?
Mo10 Mo9 2.6666(17) 1_556 ?
O1 Mo5 2.073(7) 6_655 ?
O1 Mo1 2.149(7) 6_654 ?
O3 Mo4 2.096(7) 1_556 ?
O3 Er1 2.384(7) 6_654 ?
O4 Mo6 1.993(7) 3_665 ?
O4 Mo2 2.015(7) 3_666 ?
O5 Mo10 2.051(7) 1_554 ?
O5 Mo9 2.075(7) 8_545 ?
O5 Mo10 2.088(7) 8_545 ?
O5 Mo3 2.131(5) 1_554 ?
O6 Mo3 2.063(7) 1_554 ?
O6 Er1 2.291(6) 1_554 ?
O7 Er1 2.260(6) 6_654 ?
O8 Mo8 2.065(4) 4_646 ?
O8 Er1 2.469(5) 7_556 ?
O9 Mo10 2.003(7) 1_554 ?
O9 Mo10 2.052(7) 7 ?
O9 Mo9 2.061(7) 7 ?
O9 Mo7 2.096(5) 7 ?
O10 Er1 2.361(6) 7_556 ?
O11 Mo4 2.097(6) 1_556 ?
O12 La1 2.555(6) 1_554 ?
O13 Mo7 2.088(6) 1_556 ?
O13 Mo6 2.118(5) 1_556 ?
O13 Er1 2.294(6) 7_557 ?
